data_7160505
loop_
_publ_author_name
'Salim, Maruan D.'
'Ferrara, Isabella'
'Blacque, Olivier'
'Gademann, Karl'

_publ_section_title
;
 Synthesis of 2-acetylnoviosamine derivatives by hydrogenolytic cleavage
 of a spirocyclopropane.
;
_journal_issue 20
_journal_name_full 'Organic &amp; biomolecular chemistry'
_journal_page_first 4873
_journal_page_last 4878
_journal_paper_doi 10.1039/d5ob00469a
_journal_volume 23
_journal_year 2025
_chemical_absolute_configuration ad
_chemical_formula_moiety 'C20 H27 N O6'
_chemical_formula_sum 'C20 H27 N O6'
_chemical_formula_weight 377.42
_space_group_crystal_system orthorhombic
_space_group_IT_number 19
_space_group_name_Hall 'P 2ac 2ab'
_space_group_name_H-M_alt 'P 21 21 21'
_atom_sites_solution_hydrogens mixed
_atom_sites_solution_primary dual
_audit_creation_date 2023-07-13
_audit_creation_method
;
Olex2 1.5
(compiled 2023.03.06 svn.rbb2c1857 for OlexSys, GUI svn.r6748)
;
_audit_update_record
;
2025-03-10 deposited with the CCDC.	2025-04-17 downloaded from the CCDC.
;
_cell_angle_alpha 90
_cell_angle_beta 90
_cell_angle_gamma 90
_cell_formula_units_Z 8
_cell_length_a 9.5296(2)
_cell_length_b 9.5745(2)
_cell_length_c 45.0172(7)
_cell_measurement_reflns_used 24352
_cell_measurement_temperature 160.0(1)
_cell_measurement_theta_max 75.7490
_cell_measurement_theta_min 1.9340
_cell_volume 4107.42(14)
_computing_cell_refinement 'CrysAlisPro 1.171.42.93a (Rigaku OD, 2023)'
_computing_data_collection 'CrysAlisPro 1.171.42.93a (Rigaku OD, 2023)'
_computing_data_reduction 'CrysAlisPro 1.171.42.93a (Rigaku OD, 2023)'
_computing_molecular_graphics 'Olex2 1.5 (Dolomanov et al., 2009)'
_computing_publication_material 'Olex2 1.5 (Dolomanov et al., 2009)'
_computing_structure_refinement 'SHELXL (Sheldrick, 2015b)'
_computing_structure_solution 'SHELXT (Sheldrick, 2015a)'
_diffrn_ambient_environment N~2~
_diffrn_ambient_temperature 160.0(1)
_diffrn_detector 'CCD plate'
_diffrn_detector_area_resol_mean 10.3801
_diffrn_detector_type Atlas
_diffrn_measured_fraction_theta_full 1.000
_diffrn_measured_fraction_theta_max 1.000
_diffrn_measurement_details
;
List of Runs (angles in degrees, time in seconds):

  # Type    Start    End  Width  t~exp~   \w     \q     \k     \f   Frames
#--------------------------------------------------------------------------
  1  \w    -87.00 -20.00   1.00    3.73    --  -41.01 125.00-120.00   67
  2  \w    -67.00  35.00   1.00    3.73    --  -41.01  37.00-120.00  102
  3  \w     13.00  41.00   1.00    3.73    --   41.01  50.00  68.34   28
  4  \w     12.00  38.00   1.00    3.73    --   41.01  52.00 -85.34   26
  5  \w     12.00  38.00   1.00    3.73    --   41.01  52.00 160.32   26
  6  \w     12.00  38.00   1.00    3.73    --   41.01  52.00-131.00   26
  7  \w     13.00  41.00   1.00    3.73    --   41.01  50.00 178.76   28
  8  \w     12.00  38.00   1.00    3.73    --   41.01  52.00-167.20   26
  9  \w    -11.00  75.00   1.00    3.73    --   41.01 -77.00 120.00   86
 10  \w     13.00  41.00   1.00    3.73    --   41.01  50.00-110.79   28
 11  \w      6.00  82.00   1.00    3.73    --   41.01 -99.00 150.00   76
 12  \w     12.00  39.00   1.00    3.73    --   41.01  51.00-142.39   27
 13  \w     13.00  41.00   1.00    3.73    --   41.01  50.00 143.02   28
 14  \w     12.00  38.00   1.00    3.73    --   41.01  52.00 127.76   26
 15  \w     13.00  45.00   1.00    3.73    --   41.01  48.00  94.62   32
 16  \w     13.00  41.00   1.00    3.73    --   41.01  50.00  39.23   28
 17  \w     13.00  43.00   1.00    3.73    --   41.01  49.00 120.38   30
 18  \w     38.00 109.00   1.00   10.93    --  113.00-111.00 -60.00   71
 19  \w     97.00 178.00   1.00   10.93    --  113.00  45.00 120.00   81
 20  \w     61.00 146.00   1.00   10.93    --  113.00 178.00-150.00   85
 21  \w     38.00 109.00   1.00   10.93    --  113.00-111.00-120.00   71
 22  \w     38.00 109.00   1.00   10.93    --  113.00-111.00 150.00   71
 23  \w    113.00 178.00   1.00   10.93    --  113.00  61.00 150.00   65
 24  \w     97.00 178.00   1.00   10.93    --  113.00  45.00  90.00   81
 25  \w    105.00 178.00   1.00   10.93    --  113.00 111.00   0.00   73
 26  \w     39.00 143.00   1.00   10.93    --  113.00 -61.00 -90.00  104
 27  \w    113.00 178.00   1.00   10.93    --  113.00  61.00   0.00   65
 28  \w     29.00 107.00   1.00   10.93    --  113.00 -94.00 -90.00   78
 29  \w     38.00 109.00   1.00   10.93    --  113.00-111.00  90.00   71
 30  \w    115.00 178.00   1.00   10.93    --  113.00  77.00 120.00   63
 31  \w    115.00 178.00   1.00   10.93    --  113.00  77.00 -30.00   63
 32  \w     38.00 109.00   1.00   10.93    --  113.00-111.00  30.00   71
 33  \w     38.00 109.00   1.00   10.93    --  113.00-111.00-180.00   71
 34  \w     86.00 178.00   1.00   10.93    --  113.00  41.00 -50.44   92
 35  \w     38.00 109.00   1.00   10.93    --  113.00-111.00  60.00   71
 36  \w     34.00 108.00   1.00   10.93    --  113.00-104.00 -96.00   74
 37  \w     38.00 109.00   1.00   10.93    --  113.00-111.00 -30.00   71
 38  \w     35.00 144.00   1.00   10.93    --  113.00 -30.00-120.00  109
 39  \w     38.00 109.00   1.00   10.93    --  113.00-111.00-150.00   71
 40  \w     38.00 109.00   1.00   10.93    --  113.00-111.00 120.00   71
 41  \w     38.00 141.00   1.00   10.93    --  113.00 -45.00 -30.00  103
 42  \w     38.00 109.00   1.00   10.93    --  113.00-111.00   0.00   71
 43  \w     86.00 178.00   1.00   10.93    --  113.00  42.00  57.23   92
 44  \w    -71.00  30.00   1.00    3.73    --  -41.01  57.00  60.00  101
 45  \w   -117.00 -15.00   1.00    3.73    --  -41.01 -37.00  60.00  102
 46  \w    -67.00  35.00   1.00    3.73    --  -41.01  37.00   0.00  102
 47  \w     12.00  38.00   1.00    3.73    --   41.01  52.00 -52.50   26
 48  \w     12.00  38.00   1.00    3.73    --   41.01  52.00 -30.61   26
 49  \w     13.00  53.00   1.00    3.73    --   41.01  45.00 -32.18   40
 50  \w     12.00  38.00   1.00    3.73    --   41.01  52.00  89.62   26
 51  \w     15.00 117.00   1.00    3.73    --   41.01  37.00-150.00  102
 52  \w     13.00  53.00   1.00    3.73    --   41.01  45.00  54.86   40
 53  \w     12.00  38.00   1.00    3.73    --   41.01  52.00  17.06   26
 54  \w     12.00  39.00   1.00    3.73    --   41.01  51.00   4.46   27
 55  \w     15.00 117.00   1.00    3.73    --   41.01  37.00 -60.00  102
 56  \w     86.00 178.00   1.00   10.93    --  113.00  42.00   1.65   92
 57  \w     82.00 151.00   1.00   10.93    --  113.00  30.00-120.00   69
;
_diffrn_measurement_device 'four-circle diffractometer'
_diffrn_measurement_device_type 'SuperNova, Dual, Cu at home/near, Atlas'
_diffrn_measurement_method '\w scans'
_diffrn_orient_matrix_type 'CrysAlisPro convention (1999,Acta A55,543-557)'
_diffrn_orient_matrix_UB_11 0.1086011000
_diffrn_orient_matrix_UB_12 -0.0993001000
_diffrn_orient_matrix_UB_13 -0.0140047000
_diffrn_orient_matrix_UB_21 -0.1116706000
_diffrn_orient_matrix_UB_22 -0.1161226000
_diffrn_orient_matrix_UB_23 -0.0016830000
_diffrn_orient_matrix_UB_31 -0.0428221000
_diffrn_orient_matrix_UB_32 0.0506133000
_diffrn_orient_matrix_UB_33 -0.0311933000
_diffrn_radiation_monochromator mirror
_diffrn_radiation_probe x-ray
_diffrn_radiation_type 'Cu K\a'
_diffrn_radiation_wavelength 1.54184
_diffrn_reflns_av_R_equivalents 0.0591
_diffrn_reflns_av_unetI/netI 0.0261
_diffrn_reflns_Laue_measured_fraction_full 1.000
_diffrn_reflns_Laue_measured_fraction_max 1.000
_diffrn_reflns_limit_h_max 11
_diffrn_reflns_limit_h_min -11
_diffrn_reflns_limit_k_max 11
_diffrn_reflns_limit_k_min -11
_diffrn_reflns_limit_l_max 49
_diffrn_reflns_limit_l_min -56
_diffrn_reflns_number 83504
_diffrn_reflns_point_group_measured_fraction_full 1.000
_diffrn_reflns_point_group_measured_fraction_max 1.000
_diffrn_reflns_theta_full 67.684
_diffrn_reflns_theta_max 74.490
_diffrn_reflns_theta_min 1.963
_diffrn_source 'micro-focus sealed X-ray tube'
_diffrn_source_type 'SuperNova (Cu) X-ray Source'
_exptl_absorpt_coefficient_mu 0.743
_exptl_absorpt_correction_T_max 0.963
_exptl_absorpt_correction_T_min 0.918
_exptl_absorpt_correction_type analytical
_exptl_absorpt_process_details
;
CrysAlisPro 1.171.42.93a (Rigaku Oxford Diffraction, 2023)
Analytical numeric absorption correction using a multifaceted crystal
model based on expressions derived by R.C. Clark & J.S. Reid.
(Clark, R. C. & Reid, J. S. (1995). Acta Cryst. A51, 887-897)
Empirical absorption correction using spherical harmonics,
implemented in SCALE3 ABSPACK scaling algorithm.
;
_exptl_crystal_colour colourless
_exptl_crystal_density_diffrn 1.221
_exptl_crystal_description plate
_exptl_crystal_F_000 1616
_exptl_crystal_size_max 0.14
_exptl_crystal_size_mid 0.07
_exptl_crystal_size_min 0.06
_refine_diff_density_max 0.215
_refine_diff_density_min -0.271
_refine_diff_density_rms 0.034
_refine_ls_abs_structure_details
;
 Flack x determined using 3015 quotients [(I+)-(I-)]/[(I+)+(I-)]
 (Parsons, Flack and Wagner, Acta Cryst. B69 (2013) 249-259).
;
_refine_ls_abs_structure_Flack 0.00(7)
_refine_ls_extinction_coef 0.00078(14)
_refine_ls_extinction_expression Fc^*^=kFc[1+0.001xFc^2^\l^3^/sin(2\q)]^-1/4^
_refine_ls_extinction_method 'SHELXL (Sheldrick, 2015b)'
_refine_ls_goodness_of_fit_ref 1.030
_refine_ls_hydrogen_treatment mixed
_refine_ls_matrix_type full
_refine_ls_number_parameters 550
_refine_ls_number_reflns 8376
_refine_ls_number_restraints 286
_refine_ls_restrained_S_all 1.065
_refine_ls_R_factor_all 0.0445
_refine_ls_R_factor_gt 0.0383
_refine_ls_shift/su_max 0.002
_refine_ls_shift/su_mean 0.000
_refine_ls_structure_factor_coef Fsqd
_refine_ls_weighting_details 'w=1/[\s^2^(Fo^2^)+(0.0527P)^2^+0.7290P] where P=(Fo^2^+2Fc^2^)/3'
_refine_ls_weighting_scheme calc
_refine_ls_wR_factor_gt 0.0968
_refine_ls_wR_factor_ref 0.1022
_reflns_Friedel_coverage 0.764
_reflns_Friedel_fraction_full 1.000
_reflns_Friedel_fraction_max 1.000
_reflns_number_gt 7498
_reflns_number_total 8376
_reflns_threshold_expression 'I > 2\s(I)'
_cod_data_source_file d5ob00469a2.cif
_cod_data_source_block 2
_cod_depositor_comments 'Adding full bibliography for 7160505--7160506.cif.'
_cod_database_code 7160505
_shelx_space_group_comment
;
The symmetry employed for this shelxl refinement is uniquely defined
by the following loop, which should always be used as a source of
symmetry information in preference to the above space-group names.
They are only intended as comments.
;
_shelx_estimated_absorpt_t_max 0.957
_shelx_estimated_absorpt_t_min 0.903
_olex2_refinement_description
;
1. Fixed Uiso
 At 1.2 times of:
  All C(H) groups, All C(H,H) groups, All N(H) groups
 At 1.5 times of:
  All C(H,H,H) groups
2. Restrained distances
 C40A-C38A = C40B-C38B = C39B-C38B = C39A-C38A
 1.54 with sigma of 0.005
 C40B-C39B
 2.5 with sigma of 0.01
 C40B-C37B
 2.5 with sigma of 0.01
 C37B-C39B
 2.5 with sigma of 0.01
 O11-C37A \\sim O11-C37B
 with sigma of 0.01
 O12B-C37B \\sim O12A-C37A
 with sigma of 0.01
 C38B-C37B \\sim C38A-C37A
 with sigma of 0.01
3. Uiso/Uaniso restraints and constraints
C37A \\sim C37B \\sim C38A \\sim C38B \\sim C39A \\sim C39B \\sim C40A \\sim
C40B \\sim O11 \\sim O12A \\sim O12B: within 3A with sigma of 0.005 and sigma
for terminal atoms of 0.01 within 3A
4. Others
 Sof(C37B)=Sof(C38B)=Sof(H38B)=Sof(C39B)=Sof(H39D)=Sof(H39E)=Sof(H39F)=
 Sof(C40B)=Sof(H40D)=Sof(H40E)=Sof(H40F)=Sof(O12B)=1-FVAR(1)
 Sof(C37A)=Sof(C38A)=Sof(H38A)=Sof(C39A)=Sof(H39A)=Sof(H39B)=Sof(H39C)=
 Sof(C40A)=Sof(H40A)=Sof(H40B)=Sof(H40C)=Sof(O12A)=FVAR(1)
5.a Ternary CH refined with riding coordinates:
 C3(H3), C4(H4), C6(H6), C7(H7), C11(H11), C23(H23), C24(H24), C26(H26),
 C27(H27), C38A(H38A), C38B(H38B)
5.b Secondary CH2 refined with riding coordinates:
 C14(H14A,H14B), C30(H30A,H30B)
5.c Aromatic/amide H refined with riding coordinates:
 C16(H16), C17(H17), C18(H18), C19(H19), C20(H20), C32(H32), C33(H33),
 C34(H34), C35(H35), C36(H36)
5.d X=CH2 refined with riding coordinates:
 C9(H9A,H9B), C29(H29A,H29B)
5.e Idealised Me refined as rotating group:
 C1(H1A,H1B,H1C), C8(H8A,H8B,H8C), C12(H12A,H12B,H12C), C13(H13A,H13B,H13C),
 C21(H21A,H21B,H21C), C28(H28A,H28B,H28C), C39A(H39A,H39B,H39C), C39B(H39D,H39E,
 H39F), C40A(H40A,H40B,H40C), C40B(H40D,H40E,H40F)
;

loop_
_space_group_symop_operation_xyz
'x, y, z'
'-x+1/2, -y, z+1/2'
'-x, y+1/2, -z+1/2'
'x+1/2, -y+1/2, -z'

loop_
_atom_site_label
_atom_site_type_symbol
_atom_site_fract_x
_atom_site_fract_y
_atom_site_fract_z
_atom_site_U_iso_or_equiv
_atom_site_adp_type
_atom_site_occupancy
_atom_site_site_symmetry_order
_atom_site_calc_flag
_atom_site_refinement_flags_posn
_atom_site_refinement_flags_adp
_atom_site_refinement_flags_occupancy
_atom_site_disorder_assembly
_atom_site_disorder_group
C1 C 0.6490(3) 0.0677(3) 0.40302(6) 0.0383(5) Uani 1 1 d . . . . .
H1A H 0.703285 0.027147 0.419367 0.057 Uiso 1 1 calc R U . . .
H1B H 0.632794 0.167115 0.406922 0.057 Uiso 1 1 calc R U . . .
H1C H 0.701167 0.057152 0.384398 0.057 Uiso 1 1 calc R U . . .
C2 C 0.5109(3) -0.0061(2) 0.40053(4) 0.0289(4) Uani 1 1 d . . . . .
C3 C 0.2587(2) 0.0185(2) 0.39188(5) 0.0289(4) Uani 1 1 d . . . . .
H3 H 0.265915 -0.084739 0.388911 0.035 Uiso 1 1 calc R U . . .
C4 C 0.1895(3) 0.0825(3) 0.36469(5) 0.0336(5) Uani 1 1 d . . . . .
H4 H 0.251886 0.068001 0.347098 0.040 Uiso 1 1 calc R U . . .
C5 C 0.0884(3) 0.2662(3) 0.39351(5) 0.0338(5) Uani 1 1 d . . . . .
C6 C 0.1416(2) 0.2036(2) 0.42203(5) 0.0299(5) Uani 1 1 d . . . . .
H6 H 0.232043 0.249178 0.427785 0.036 Uiso 1 1 calc R U . . .
C7 C 0.1635(3) 0.0468(2) 0.41870(5) 0.0304(5) Uani 1 1 d . . . . .
H7 H 0.070699 0.000619 0.415433 0.037 Uiso 1 1 calc R U . . .
C8 C -0.0054(4) 0.0435(4) 0.33328(7) 0.0589(8) Uani 1 1 d . . . . .
H8A H 0.054306 0.018082 0.316399 0.088 Uiso 1 1 calc R U . . .
H8B H -0.024709 0.144039 0.332718 0.088 Uiso 1 1 calc R U . . .
H8C H -0.093906 -0.008234 0.332148 0.088 Uiso 1 1 calc R U . . .
C9 C -0.0144(3) 0.3577(3) 0.39095(6) 0.0481(6) Uani 1 1 d . . . . .
H9A H -0.035183 0.397723 0.372150 0.058 Uiso 1 1 calc R U . . .
H9B H -0.067735 0.383546 0.407919 0.058 Uiso 1 1 calc R U . . .
C10 C 0.0751(3) 0.3057(3) 0.46826(5) 0.0379(6) Uani 1 1 d . . . . .
C11 C -0.0401(3) 0.3100(3) 0.49119(6) 0.0418(6) Uani 1 1 d . . . . .
H11 H -0.084128 0.215214 0.492053 0.050 Uiso 1 1 calc R U . . .
C12 C -0.1517(4) 0.4130(5) 0.48142(8) 0.0800(13) Uani 1 1 d . . . . .
H12A H -0.109428 0.505536 0.478943 0.120 Uiso 1 1 calc R U . . .
H12B H -0.225670 0.417641 0.496515 0.120 Uiso 1 1 calc R U . . .
H12C H -0.192158 0.382326 0.462500 0.120 Uiso 1 1 calc R U . . .
C13 C 0.0164(4) 0.3434(5) 0.52157(7) 0.0733(11) Uani 1 1 d . . . . .
H13A H 0.052578 0.439185 0.521763 0.110 Uiso 1 1 calc R U . . .
H13B H 0.092326 0.278295 0.526456 0.110 Uiso 1 1 calc R U . . .
H13C H -0.058900 0.334436 0.536272 0.110 Uiso 1 1 calc R U . . .
C14 C 0.1963(3) -0.1500(3) 0.45025(6) 0.0413(6) Uani 1 1 d . . . . .
H14A H 0.248206 -0.181669 0.468071 0.050 Uiso 1 1 calc R U . . .
H14B H 0.230943 -0.204191 0.433006 0.050 Uiso 1 1 calc R U . . .
C15 C 0.0421(3) -0.1779(3) 0.45446(6) 0.0381(5) Uani 1 1 d . . . . .
C16 C -0.0274(3) -0.1187(3) 0.47837(6) 0.0430(6) Uani 1 1 d . . . . .
H16 H 0.024497 -0.068407 0.492867 0.052 Uiso 1 1 calc R U . . .
C17 C -0.1715(3) -0.1315(3) 0.48149(6) 0.0480(7) Uani 1 1 d . . . . .
H17 H -0.217634 -0.090386 0.498028 0.058 Uiso 1 1 calc R U . . .
C18 C -0.2475(3) -0.2038(3) 0.46066(7) 0.0522(7) Uani 1 1 d . . . . .
H18 H -0.346403 -0.211761 0.462674 0.063 Uiso 1 1 calc R U . . .
C19 C -0.1807(4) -0.2650(3) 0.43680(7) 0.0572(8) Uani 1 1 d . . . . .
H19 H -0.233363 -0.315291 0.422428 0.069 Uiso 1 1 calc R U . . .
C20 C -0.0352(4) -0.2526(3) 0.43385(6) 0.0479(7) Uani 1 1 d . . . . .
H20 H 0.010933 -0.295771 0.417560 0.057 Uiso 1 1 calc R U . . .
N1 N 0.3986(2) 0.0749(2) 0.39551(4) 0.0280(4) Uani 1 1 d . . . . .
H1 H 0.409(3) 0.161(3) 0.3956(6) 0.034 Uiso 1 1 d . U . . .
O1 O 0.5033(2) -0.13390(16) 0.40244(4) 0.0422(4) Uani 1 1 d . . . . .
O2 O 0.16562(19) 0.22927(18) 0.36847(3) 0.0354(4) Uani 1 1 d . . . . .
O3 O 0.0644(2) 0.0099(2) 0.36017(4) 0.0431(4) Uani 1 1 d . . . . .
O4 O 0.22324(18) -0.00374(19) 0.44540(3) 0.0361(4) Uani 1 1 d . . . . .
O5 O 0.03921(18) 0.22406(19) 0.44513(4) 0.0369(4) Uani 1 1 d . . . . .
O6 O 0.1846(2) 0.3659(3) 0.46966(5) 0.0646(7) Uani 1 1 d . . . . .
C21 C 0.4592(3) -0.4505(3) 0.44077(5) 0.0392(6) Uani 1 1 d . . . . .
H21A H 0.374759 -0.482122 0.451205 0.059 Uiso 1 1 calc R U . . .
H21B H 0.459463 -0.348273 0.439724 0.059 Uiso 1 1 calc R U . . .
H21C H 0.542685 -0.482431 0.451524 0.059 Uiso 1 1 calc R U . . .
C22 C 0.4604(2) -0.5098(2) 0.40988(5) 0.0309(5) Uani 1 1 d . . . . .
C23 C 0.4743(2) -0.4692(2) 0.35710(5) 0.0305(5) Uani 1 1 d . . . . .
H23 H 0.405858 -0.547906 0.355334 0.037 Uiso 1 1 calc R U . . .
C24 C 0.6187(3) -0.5242(3) 0.34928(5) 0.0355(5) Uani 1 1 d . . . . .
H24 H 0.648972 -0.591775 0.364969 0.043 Uiso 1 1 calc R U . . .
C25 C 0.6872(3) -0.3166(3) 0.32575(6) 0.0407(6) Uani 1 1 d . . . . .
C26 C 0.5479(3) -0.2479(3) 0.33069(5) 0.0352(5) Uani 1 1 d . . . . .
H26 H 0.552947 -0.185328 0.348451 0.042 Uiso 1 1 calc R U . . .
C27 C 0.4318(2) -0.3551(3) 0.33492(5) 0.0316(5) Uani 1 1 d . . . . .
H27 H 0.411474 -0.399939 0.315321 0.038 Uiso 1 1 calc R U . . .
C28 C 0.7309(4) -0.6679(4) 0.31448(9) 0.0723(11) Uani 1 1 d . . . . .
H28A H 0.715917 -0.717944 0.295766 0.108 Uiso 1 1 calc R U . . .
H28B H 0.754985 -0.734747 0.330155 0.108 Uiso 1 1 calc R U . . .
H28C H 0.807802 -0.600849 0.312051 0.108 Uiso 1 1 calc R U . . .
C29 C 0.7775(3) -0.2877(4) 0.30439(8) 0.0617(9) Uani 1 1 d . . . . .
H29A H 0.865481 -0.334365 0.303723 0.074 Uiso 1 1 calc R U . . .
H29B H 0.754655 -0.220265 0.289698 0.074 Uiso 1 1 calc R U . . .
C30 C 0.1847(3) -0.3574(3) 0.34270(6) 0.0409(6) Uani 1 1 d . . . . .
H30A H 0.105996 -0.298449 0.349663 0.049 Uiso 1 1 calc R U . . .
H30B H 0.192156 -0.438562 0.356241 0.049 Uiso 1 1 calc R U . . .
C31 C 0.1534(2) -0.4087(3) 0.31175(5) 0.0372(5) Uani 1 1 d . . . . .
C32 C 0.1529(3) -0.3156(4) 0.28802(7) 0.0515(7) Uani 1 1 d . . . . .
H32 H 0.171817 -0.219465 0.291326 0.062 Uiso 1 1 calc R U . . .
C33 C 0.1247(4) -0.3633(6) 0.25939(7) 0.0718(12) Uani 1 1 d . . . . .
H33 H 0.124902 -0.300055 0.243139 0.086 Uiso 1 1 calc R U . . .
C34 C 0.0959(4) -0.5057(6) 0.25468(8) 0.0754(12) Uani 1 1 d . . . . .
H34 H 0.073999 -0.538505 0.235311 0.090 Uiso 1 1 calc R U . . .
C35 C 0.0994(4) -0.5966(5) 0.27802(8) 0.0664(9) Uani 1 1 d . . . . .
H35 H 0.081882 -0.693083 0.274817 0.080 Uiso 1 1 calc R U . . .
C36 C 0.1285(3) -0.5486(3) 0.30631(7) 0.0483(7) Uani 1 1 d . . . . .
H36 H 0.131496 -0.613049 0.322345 0.058 Uiso 1 1 calc R U . . .
C37A C 0.5523(6) -0.0306(4) 0.30514(9) 0.0515(9) Uani 0.725(5) 1 d D U P A 1
C37B C 0.4768(16) -0.0353(10) 0.30529(19) 0.0567(16) Uani 0.275(5) 1 d D U P A 2
C38A C 0.5020(5) 0.0446(4) 0.27751(8) 0.0502(9) Uani 0.725(5) 1 d D U P A 1
H38A H 0.570122 0.120786 0.272701 0.060 Uiso 0.725(5) 1 calc R U P A 1
C38B C 0.4164(13) 0.0191(11) 0.2763(2) 0.0601(16) Uani 0.275(5) 1 d D U P A 2
H38B H 0.335184 -0.039474 0.269725 0.072 Uiso 0.275(5) 1 calc R U P A 2
C39A C 0.4874(7) -0.0500(6) 0.25039(9) 0.0619(12) Uani 0.725(5) 1 d D U P A 1
H39A H 0.411322 -0.117038 0.253743 0.093 Uiso 0.725(5) 1 calc R U P A 1
H39B H 0.575510 -0.100502 0.247158 0.093 Uiso 0.725(5) 1 calc R U P A 1
H39C H 0.465925 0.006867 0.232870 0.093 Uiso 0.725(5) 1 calc R U P A 1
C39B C 0.5296(15) 0.0249(16) 0.2521(2) 0.062(2) Uani 0.275(5) 1 d D U P A 2
H39D H 0.490165 0.066851 0.234064 0.093 Uiso 0.275(5) 1 calc R U P A 2
H39E H 0.562138 -0.069954 0.247666 0.093 Uiso 0.275(5) 1 calc R U P A 2
H39F H 0.608670 0.081448 0.259060 0.093 Uiso 0.275(5) 1 calc R U P A 2
C40A C 0.3586(7) 0.1102(7) 0.28363(15) 0.0784(15) Uani 0.725(5) 1 d D U P A 1
H40A H 0.291094 0.036684 0.288661 0.118 Uiso 0.725(5) 1 calc R U P A 1
H40B H 0.326398 0.160139 0.265892 0.118 Uiso 0.725(5) 1 calc R U P A 1
H40C H 0.366366 0.175794 0.300258 0.118 Uiso 0.725(5) 1 calc R U P A 1
C40B C 0.3691(18) 0.1704(12) 0.2826(4) 0.072(2) Uani 0.275(5) 1 d D U P A 2
H40D H 0.292424 0.169735 0.297083 0.107 Uiso 0.275(5) 1 calc R U P A 2
H40E H 0.336588 0.213722 0.264085 0.107 Uiso 0.275(5) 1 calc R U P A 2
H40F H 0.448248 0.223955 0.290549 0.107 Uiso 0.275(5) 1 calc R U P A 2
N2 N 0.4711(2) -0.4187(2) 0.38748(4) 0.0305(4) Uani 1 1 d . . . . .
H2 H 0.471(3) -0.334(3) 0.3908(6) 0.037 Uiso 1 1 d . U . . .
O7 O 0.4539(2) -0.63624(17) 0.40567(4) 0.0445(4) Uani 1 1 d . . . . .
O8 O 0.72031(18) -0.4151(2) 0.34725(4) 0.0417(4) Uani 1 1 d . . . . .
O9 O 0.6059(2) -0.5952(2) 0.32246(4) 0.0463(5) Uani 1 1 d . . . . .
O10 O 0.31149(18) -0.27880(19) 0.34406(4) 0.0387(4) Uani 1 1 d . . . . .
O11 O 0.5092(2) -0.1678(2) 0.30484(4) 0.0464(5) Uani 1 1 d D U . . .
O12A O 0.6189(6) 0.0231(4) 0.32456(8) 0.0750(12) Uani 0.725(5) 1 d D U P A 1
O12B O 0.5127(13) 0.0308(9) 0.32677(18) 0.0618(19) Uani 0.275(5) 1 d D U P A 2

loop_
_atom_site_aniso_label
_atom_site_aniso_U_11
_atom_site_aniso_U_22
_atom_site_aniso_U_33
_atom_site_aniso_U_23
_atom_site_aniso_U_13
_atom_site_aniso_U_12
C1 0.0366(13) 0.0321(11) 0.0463(13) -0.0012(10) 0.0001(10) -0.0001(10)
C2 0.0407(12) 0.0217(10) 0.0242(10) -0.0042(7) -0.0014(9) 0.0018(9)
C3 0.0359(11) 0.0243(10) 0.0265(10) -0.0027(8) -0.0032(9) -0.0026(9)
C4 0.0424(13) 0.0343(12) 0.0242(10) -0.0024(9) -0.0037(9) 0.0006(11)
C5 0.0375(12) 0.0341(11) 0.0298(11) 0.0014(9) 0.0019(9) -0.0019(10)
C6 0.0326(11) 0.0342(11) 0.0229(10) -0.0024(8) 0.0052(8) -0.0032(9)
C7 0.0343(12) 0.0326(12) 0.0244(10) 0.0034(8) -0.0041(9) -0.0052(9)
C8 0.0566(19) 0.076(2) 0.0443(15) -0.0080(14) -0.0222(14) 0.0049(16)
C9 0.0509(16) 0.0490(15) 0.0445(14) 0.0061(12) 0.0041(12) 0.0121(13)
C10 0.0386(14) 0.0440(14) 0.0309(11) -0.0063(10) 0.0058(10) -0.0030(11)
C11 0.0406(14) 0.0496(14) 0.0353(12) -0.0017(10) 0.0124(11) -0.0005(12)
C12 0.068(2) 0.112(3) 0.059(2) 0.017(2) 0.0243(18) 0.039(2)
C13 0.057(2) 0.122(3) 0.0404(15) -0.0165(18) 0.0141(14) 0.000(2)
C14 0.0431(14) 0.0405(14) 0.0404(13) 0.0130(10) -0.0008(11) 0.0029(12)
C15 0.0462(14) 0.0305(11) 0.0377(12) 0.0116(9) -0.0022(11) -0.0047(11)
C16 0.0483(15) 0.0475(14) 0.0332(12) 0.0064(10) -0.0012(11) -0.0081(12)
C17 0.0487(16) 0.0500(16) 0.0454(14) 0.0099(12) 0.0041(12) -0.0046(13)
C18 0.0460(16) 0.0463(16) 0.0644(19) 0.0098(14) -0.0028(14) -0.0093(13)
C19 0.060(2) 0.0479(16) 0.0637(19) -0.0020(14) -0.0136(15) -0.0195(15)
C20 0.0626(18) 0.0350(13) 0.0460(14) -0.0010(11) -0.0009(13) -0.0082(13)
N1 0.0343(10) 0.0190(8) 0.0306(9) -0.0003(7) 0.0001(8) -0.0021(8)
O1 0.0533(11) 0.0203(8) 0.0530(10) -0.0035(7) -0.0100(8) 0.0017(7)
O2 0.0451(10) 0.0353(9) 0.0257(7) 0.0047(6) 0.0028(7) 0.0030(8)
O3 0.0458(10) 0.0482(10) 0.0352(9) -0.0053(8) -0.0126(7) -0.0041(9)
O4 0.0380(9) 0.0431(9) 0.0272(8) 0.0085(7) -0.0065(6) -0.0077(8)
O5 0.0331(9) 0.0479(10) 0.0296(8) -0.0076(7) 0.0069(7) -0.0081(8)
O6 0.0506(12) 0.0916(18) 0.0516(11) -0.0360(12) 0.0204(10) -0.0309(13)
C21 0.0514(15) 0.0327(12) 0.0335(12) 0.0005(9) 0.0056(11) -0.0036(11)
C22 0.0332(11) 0.0219(10) 0.0376(11) -0.0008(8) 0.0046(9) -0.0020(9)
C23 0.0325(11) 0.0274(10) 0.0316(11) -0.0066(8) 0.0003(9) -0.0011(9)
C24 0.0374(12) 0.0329(11) 0.0360(12) -0.0052(9) -0.0021(10) 0.0054(10)
C25 0.0333(13) 0.0489(15) 0.0400(13) -0.0002(11) -0.0029(10) -0.0091(11)
C26 0.0412(13) 0.0358(12) 0.0285(11) 0.0026(9) -0.0019(9) -0.0025(11)
C27 0.0282(11) 0.0342(12) 0.0324(11) -0.0056(9) 0.0004(8) 0.0026(9)
C28 0.060(2) 0.079(2) 0.077(2) -0.029(2) 0.0132(18) 0.0235(19)
C29 0.0398(16) 0.083(2) 0.0621(19) 0.0150(17) 0.0080(14) -0.0085(16)
C30 0.0312(12) 0.0536(15) 0.0380(12) -0.0001(11) 0.0046(10) 0.0054(12)
C31 0.0239(11) 0.0494(14) 0.0382(12) 0.0060(10) 0.0002(9) 0.0051(10)
C32 0.0412(15) 0.0637(19) 0.0497(16) 0.0179(14) 0.0008(12) 0.0086(13)
C33 0.0477(18) 0.126(4) 0.0419(16) 0.028(2) 0.0036(13) 0.026(2)
C34 0.0512(19) 0.125(4) 0.0501(18) -0.020(2) -0.0137(15) 0.018(2)
C35 0.0513(19) 0.077(2) 0.071(2) -0.0207(19) -0.0129(16) 0.0005(18)
C36 0.0354(14) 0.0584(18) 0.0511(15) 0.0050(13) -0.0042(12) -0.0035(13)
C37A 0.067(2) 0.0464(17) 0.0414(17) 0.0111(15) -0.0036(18) -0.0061(18)
C37B 0.069(3) 0.057(3) 0.044(3) 0.015(3) 0.006(3) 0.002(3)
C38A 0.060(2) 0.0495(18) 0.0408(17) 0.0163(14) 0.0022(16) -0.0072(17)
C38B 0.072(3) 0.060(3) 0.048(3) 0.017(3) 0.005(3) 0.003(3)
C39A 0.077(3) 0.071(3) 0.0375(19) 0.010(2) -0.0041(19) 0.008(2)
C39B 0.075(5) 0.065(5) 0.045(4) 0.017(4) 0.014(4) 0.004(4)
C40A 0.102(3) 0.062(3) 0.071(3) 0.025(3) 0.027(3) 0.021(3)
C40B 0.087(5) 0.061(5) 0.067(4) 0.010(5) 0.014(4) -0.002(5)
N2 0.0418(11) 0.0190(8) 0.0308(9) -0.0037(7) 0.0027(8) -0.0029(8)
O7 0.0615(12) 0.0192(8) 0.0526(10) -0.0008(7) 0.0072(9) -0.0045(8)
O8 0.0318(9) 0.0504(10) 0.0429(9) 0.0017(8) -0.0054(7) -0.0020(8)
O9 0.0430(10) 0.0496(11) 0.0462(10) -0.0178(8) 0.0050(8) 0.0083(9)
O10 0.0337(9) 0.0408(9) 0.0416(9) -0.0062(7) 0.0023(7) 0.0076(8)
O11 0.0561(12) 0.0494(10) 0.0335(8) 0.0104(7) -0.0004(8) -0.0006(9)
O12A 0.114(3) 0.0481(17) 0.0628(19) 0.0131(15) -0.031(2) -0.027(2)
O12B 0.088(4) 0.047(3) 0.050(3) 0.008(3) 0.013(3) 0.008(4)

loop_
_atom_type_symbol
_atom_type_description
_atom_type_scat_dispersion_real
_atom_type_scat_dispersion_imag
_atom_type_scat_source
C C 0.0181 0.0091 'International Tables Vol C Tables 4.2.6.8 and 6.1.1.4'
H H 0.0000 0.0000 'International Tables Vol C Tables 4.2.6.8 and 6.1.1.4'
N N 0.0311 0.0180 'International Tables Vol C Tables 4.2.6.8 and 6.1.1.4'
O O 0.0492 0.0322 'International Tables Vol C Tables 4.2.6.8 and 6.1.1.4'

loop_
_exptl_crystal_face_index_h
_exptl_crystal_face_index_k
_exptl_crystal_face_index_l
_exptl_crystal_face_perp_dist
-1 0 -1 0.0348
1 0 1 0.0348
1 5 -2 0.0591
-1 -5 2 0.0591
0 0 1 0.0306
0 0 -1 0.0306
-2 0 5 0.0317
2 0 -5 0.0317

loop_
_geom_angle_atom_site_label_1
_geom_angle_atom_site_label_2
_geom_angle_atom_site_label_3
_geom_angle
_geom_angle_site_symmetry_1
_geom_angle_site_symmetry_3
_geom_angle_publ_flag
H1A C1 H1B 109.5 . . ?
H1A C1 H1C 109.5 . . ?
H1B C1 H1C 109.5 . . ?
C2 C1 H1A 109.5 . . ?
C2 C1 H1B 109.5 . . ?
C2 C1 H1C 109.5 . . ?
N1 C2 C1 116.20(19) . . ?
O1 C2 C1 121.1(2) . . ?
O1 C2 N1 122.7(2) . . ?
C4 C3 H3 108.7 . . ?
C4 C3 C7 107.83(19) . . ?
C7 C3 H3 108.7 . . ?
N1 C3 H3 108.7 . . ?
N1 C3 C4 109.92(19) . . ?
N1 C3 C7 112.93(18) . . ?
C3 C4 H4 108.9 . . ?
O2 C4 C3 111.60(18) . . ?
O2 C4 H4 108.9 . . ?
O3 C4 C3 106.73(19) . . ?
O3 C4 H4 108.9 . . ?
O3 C4 O2 111.7(2) . . ?
C9 C5 C6 126.1(2) . . ?
C9 C5 O2 119.4(2) . . ?
O2 C5 C6 114.3(2) . . ?
C5 C6 H6 109.7 . . ?
C5 C6 C7 110.77(18) . . ?
C7 C6 H6 109.7 . . ?
O5 C6 C5 109.50(19) . . ?
O5 C6 H6 109.7 . . ?
O5 C6 C7 107.35(18) . . ?
C3 C7 H7 109.2 . . ?
C6 C7 C3 109.43(18) . . ?
C6 C7 H7 109.2 . . ?
O4 C7 C3 111.7(2) . . ?
O4 C7 C6 107.98(18) . . ?
O4 C7 H7 109.2 . . ?
H8A C8 H8B 109.5 . . ?
H8A C8 H8C 109.5 . . ?
H8B C8 H8C 109.5 . . ?
O3 C8 H8A 109.5 . . ?
O3 C8 H8B 109.5 . . ?
O3 C8 H8C 109.5 . . ?
C5 C9 H9A 120.0 . . ?
C5 C9 H9B 120.0 . . ?
H9A C9 H9B 120.0 . . ?
O5 C10 C11 111.1(2) . . ?
O6 C10 C11 126.0(2) . . ?
O6 C10 O5 122.9(2) . . ?
C10 C11 H11 107.9 . . ?
C10 C11 C12 109.3(2) . . ?
C12 C11 H11 107.9 . . ?
C13 C11 C10 111.5(2) . . ?
C13 C11 H11 107.9 . . ?
C13 C11 C12 112.1(3) . . ?
C11 C12 H12A 109.5 . . ?
C11 C12 H12B 109.5 . . ?
C11 C12 H12C 109.5 . . ?
H12A C12 H12B 109.5 . . ?
H12A C12 H12C 109.5 . . ?
H12B C12 H12C 109.5 . . ?
C11 C13 H13A 109.5 . . ?
C11 C13 H13B 109.5 . . ?
C11 C13 H13C 109.5 . . ?
H13A C13 H13B 109.5 . . ?
H13A C13 H13C 109.5 . . ?
H13B C13 H13C 109.5 . . ?
H14A C14 H14B 108.0 . . ?
C15 C14 H14A 109.3 . . ?
C15 C14 H14B 109.3 . . ?
O4 C14 H14A 109.3 . . ?
O4 C14 H14B 109.3 . . ?
O4 C14 C15 111.4(2) . . ?
C16 C15 C14 119.5(2) . . ?
C20 C15 C14 121.8(3) . . ?
C20 C15 C16 118.5(3) . . ?
C15 C16 H16 119.5 . . ?
C15 C16 C17 121.1(3) . . ?
C17 C16 H16 119.5 . . ?
C16 C17 H17 120.1 . . ?
C18 C17 C16 119.9(3) . . ?
C18 C17 H17 120.1 . . ?
C17 C18 H18 119.9 . . ?
C17 C18 C19 120.2(3) . . ?
C19 C18 H18 119.9 . . ?
C18 C19 H19 120.1 . . ?
C18 C19 C20 119.7(3) . . ?
C20 C19 H19 120.1 . . ?
C15 C20 C19 120.6(3) . . ?
C15 C20 H20 119.7 . . ?
C19 C20 H20 119.7 . . ?
C2 N1 C3 122.61(19) . . ?
C2 N1 H1 118(2) . . ?
C3 N1 H1 119(2) . . ?
C5 O2 C4 115.38(18) . . ?
C4 O3 C8 114.3(2) . . ?
C7 O4 C14 112.93(18) . . ?
C10 O5 C6 117.72(19) . . ?
H21A C21 H21B 109.5 . . ?
H21A C21 H21C 109.5 . . ?
H21B C21 H21C 109.5 . . ?
C22 C21 H21A 109.5 . . ?
C22 C21 H21B 109.5 . . ?
C22 C21 H21C 109.5 . . ?
N2 C22 C21 116.88(19) . . ?
O7 C22 C21 121.0(2) . . ?
O7 C22 N2 122.1(2) . . ?
C24 C23 H23 108.2 . . ?
C24 C23 C27 109.66(19) . . ?
C27 C23 H23 108.2 . . ?
N2 C23 H23 108.2 . . ?
N2 C23 C24 110.75(19) . . ?
N2 C23 C27 111.76(18) . . ?
C23 C24 H24 108.8 . . ?
O8 C24 C23 112.1(2) . . ?
O8 C24 H24 108.8 . . ?
O9 C24 C23 106.98(19) . . ?
O9 C24 H24 108.8 . . ?
O9 C24 O8 111.2(2) . . ?
C29 C25 C26 126.4(3) . . ?
C29 C25 O8 120.1(3) . . ?
O8 C25 C26 113.4(2) . . ?
C25 C26 H26 109.8 . . ?
C25 C26 C27 111.5(2) . . ?
C27 C26 H26 109.8 . . ?
O11 C26 C25 109.9(2) . . ?
O11 C26 H26 109.8 . . ?
O11 C26 C27 105.9(2) . . ?
C23 C27 H27 108.7 . . ?
C26 C27 C23 111.70(19) . . ?
C26 C27 H27 108.7 . . ?
O10 C27 C23 113.02(18) . . ?
O10 C27 C26 106.01(19) . . ?
O10 C27 H27 108.7 . . ?
H28A C28 H28B 109.5 . . ?
H28A C28 H28C 109.5 . . ?
H28B C28 H28C 109.5 . . ?
O9 C28 H28A 109.5 . . ?
O9 C28 H28B 109.5 . . ?
O9 C28 H28C 109.5 . . ?
C25 C29 H29A 120.0 . . ?
C25 C29 H29B 120.0 . . ?
H29A C29 H29B 120.0 . . ?
H30A C30 H30B 107.9 . . ?
C31 C30 H30A 109.1 . . ?
C31 C30 H30B 109.1 . . ?
O10 C30 H30A 109.1 . . ?
O10 C30 H30B 109.1 . . ?
O10 C30 C31 112.3(2) . . ?
C32 C31 C30 120.2(3) . . ?
C36 C31 C30 120.9(2) . . ?
C36 C31 C32 119.0(3) . . ?
C31 C32 H32 120.0 . . ?
C31 C32 C33 120.1(3) . . ?
C33 C32 H32 120.0 . . ?
C32 C33 H33 120.2 . . ?
C32 C33 C34 119.7(3) . . ?
C34 C33 H33 120.2 . . ?
C33 C34 H34 120.1 . . ?
C35 C34 C33 119.8(3) . . ?
C35 C34 H34 120.1 . . ?
C34 C35 H35 119.9 . . ?
C34 C35 C36 120.2(4) . . ?
C36 C35 H35 119.9 . . ?
C31 C36 H36 119.3 . . ?
C35 C36 C31 121.3(3) . . ?
C35 C36 H36 119.3 . . ?
O11 C37A C38A 110.6(3) . . ?
O12A C37A C38A 124.3(4) . . ?
O12A C37A O11 125.1(4) . . ?
O11 C37B C38B 114.2(8) . . ?
O12B C37B C38B 128.1(9) . . ?
O12B C37B O11 117.1(8) . . ?
C37A C38A H38A 108.6 . . ?
C37A C38A C39A 113.8(3) . . ?
C37A C38A C40A 109.3(4) . . ?
C39A C38A H38A 108.6 . . ?
C39A C38A C40A 107.8(5) . . ?
C40A C38A H38A 108.6 . . ?
C37B C38B H38B 110.8 . . ?
C37B C38B C39B 110.9(9) . . ?
C37B C38B C40B 106.0(8) . . ?
C39B C38B H38B 110.8 . . ?
C39B C38B C40B 107.5(8) . . ?
C40B C38B H38B 110.8 . . ?
C38A C39A H39A 109.5 . . ?
C38A C39A H39B 109.5 . . ?
C38A C39A H39C 109.5 . . ?
H39A C39A H39B 109.5 . . ?
H39A C39A H39C 109.5 . . ?
H39B C39A H39C 109.5 . . ?
C38B C39B H39D 109.5 . . ?
C38B C39B H39E 109.5 . . ?
C38B C39B H39F 109.5 . . ?
H39D C39B H39E 109.5 . . ?
H39D C39B H39F 109.5 . . ?
H39E C39B H39F 109.5 . . ?
C38A C40A H40A 109.5 . . ?
C38A C40A H40B 109.5 . . ?
C38A C40A H40C 109.5 . . ?
H40A C40A H40B 109.5 . . ?
H40A C40A H40C 109.5 . . ?
H40B C40A H40C 109.5 . . ?
C38B C40B H40D 109.5 . . ?
C38B C40B H40E 109.5 . . ?
C38B C40B H40F 109.5 . . ?
H40D C40B H40E 109.5 . . ?
H40D C40B H40F 109.5 . . ?
H40E C40B H40F 109.5 . . ?
C22 N2 C23 119.69(19) . . ?
C22 N2 H2 120(2) . . ?
C23 N2 H2 120(2) . . ?
C25 O8 C24 112.81(19) . . ?
C24 O9 C28 112.6(2) . . ?
C27 O10 C30 113.58(19) . . ?
C37A O11 C26 115.1(3) . . ?
C37B O11 C26 124.4(4) . . ?

loop_
_geom_bond_atom_site_label_1
_geom_bond_atom_site_label_2
_geom_bond_distance
_geom_bond_site_symmetry_2
_geom_bond_publ_flag
C1 H1A 0.9800 . ?
C1 H1B 0.9800 . ?
C1 H1C 0.9800 . ?
C1 C2 1.498(3) . ?
C2 N1 1.341(3) . ?
C2 O1 1.229(3) . ?
C3 H3 1.0000 . ?
C3 C4 1.519(3) . ?
C3 C7 1.534(3) . ?
C3 N1 1.447(3) . ?
C4 H4 1.0000 . ?
C4 O2 1.434(3) . ?
C4 O3 1.394(3) . ?
C5 C6 1.505(3) . ?
C5 C9 1.320(4) . ?
C5 O2 1.391(3) . ?
C6 H6 1.0000 . ?
C6 C7 1.523(3) . ?
C6 O5 1.440(3) . ?
C7 H7 1.0000 . ?
C7 O4 1.415(3) . ?
C8 H8A 0.9800 . ?
C8 H8B 0.9800 . ?
C8 H8C 0.9800 . ?
C8 O3 1.418(3) . ?
C9 H9A 0.9500 . ?
C9 H9B 0.9500 . ?
C10 C11 1.508(3) . ?
C10 O5 1.346(3) . ?
C10 O6 1.193(3) . ?
C11 H11 1.0000 . ?
C11 C12 1.515(5) . ?
C11 C13 1.504(4) . ?
C12 H12A 0.9800 . ?
C12 H12B 0.9800 . ?
C12 H12C 0.9800 . ?
C13 H13A 0.9800 . ?
C13 H13B 0.9800 . ?
C13 H13C 0.9800 . ?
C14 H14A 0.9900 . ?
C14 H14B 0.9900 . ?
C14 C15 1.505(4) . ?
C14 O4 1.441(3) . ?
C15 C16 1.386(4) . ?
C15 C20 1.384(4) . ?
C16 H16 0.9500 . ?
C16 C17 1.386(4) . ?
C17 H17 0.9500 . ?
C17 C18 1.372(4) . ?
C18 H18 0.9500 . ?
C18 C19 1.379(5) . ?
C19 H19 0.9500 . ?
C19 C20 1.398(5) . ?
C20 H20 0.9500 . ?
N1 H1 0.83(3) . ?
C21 H21A 0.9800 . ?
C21 H21B 0.9800 . ?
C21 H21C 0.9800 . ?
C21 C22 1.502(3) . ?
C22 N2 1.337(3) . ?
C22 O7 1.227(3) . ?
C23 H23 1.0000 . ?
C23 C24 1.515(3) . ?
C23 C27 1.534(3) . ?
C23 N2 1.450(3) . ?
C24 H24 1.0000 . ?
C24 O8 1.427(3) . ?
C24 O9 1.391(3) . ?
C25 C26 1.498(4) . ?
C25 C29 1.320(4) . ?
C25 O8 1.388(3) . ?
C26 H26 1.0000 . ?
C26 C27 1.522(3) . ?
C26 O11 1.442(3) . ?
C27 H27 1.0000 . ?
C27 O10 1.420(3) . ?
C28 H28A 0.9800 . ?
C28 H28B 0.9800 . ?
C28 H28C 0.9800 . ?
C28 O9 1.426(4) . ?
C29 H29A 0.9500 . ?
C29 H29B 0.9500 . ?
C30 H30A 0.9900 . ?
C30 H30B 0.9900 . ?
C30 C31 1.507(4) . ?
C30 O10 1.424(3) . ?
C31 C32 1.391(4) . ?
C31 C36 1.382(4) . ?
C32 H32 0.9500 . ?
C32 C33 1.393(5) . ?
C33 H33 0.9500 . ?
C33 C34 1.406(7) . ?
C34 H34 0.9500 . ?
C34 C35 1.365(6) . ?
C35 H35 0.9500 . ?
C35 C36 1.382(4) . ?
C36 H36 0.9500 . ?
C37A C38A 1.515(5) . ?
C37A O11 1.375(5) . ?
C37A O12A 1.197(5) . ?
C37B C38B 1.519(11) . ?
C37B O11 1.305(9) . ?
C37B O12B 1.206(11) . ?
C38A H38A 1.0000 . ?
C38A C39A 1.526(5) . ?
C38A C40A 1.529(5) . ?
C38B H38B 1.0000 . ?
C38B C39B 1.534(7) . ?
C38B C40B 1.544(7) . ?
C39A H39A 0.9800 . ?
C39A H39B 0.9800 . ?
C39A H39C 0.9800 . ?
C39B H39D 0.9800 . ?
C39B H39E 0.9800 . ?
C39B H39F 0.9800 . ?
C40A H40A 0.9800 . ?
C40A H40B 0.9800 . ?
C40A H40C 0.9800 . ?
C40B H40D 0.9800 . ?
C40B H40E 0.9800 . ?
C40B H40F 0.9800 . ?
N2 H2 0.82(3) . ?

loop_
_geom_hbond_atom_site_label_D
_geom_hbond_atom_site_label_H
_geom_hbond_atom_site_label_A
_geom_hbond_distance_DH
_geom_hbond_distance_HA
_geom_hbond_distance_DA
_geom_hbond_angle_DHA
_geom_hbond_site_symmetry_A
_geom_hbond_publ_flag
N1 H1 O7 0.83(3) 2.04(3) 2.853(3) 166(3) 1_565 yes
N2 H2 O1 0.82(3) 2.01(3) 2.826(2) 170(3) . yes

loop_
_geom_torsion_atom_site_label_1
_geom_torsion_atom_site_label_2
_geom_torsion_atom_site_label_3
_geom_torsion_atom_site_label_4
_geom_torsion
_geom_torsion_site_symmetry_1
_geom_torsion_site_symmetry_2
_geom_torsion_site_symmetry_3
_geom_torsion_site_symmetry_4
_geom_torsion_publ_flag
C1 C2 N1 C3 178.5(2) . . . . ?
C3 C4 O2 C5 -55.3(3) . . . . ?
C3 C4 O3 C8 -172.0(2) . . . . ?
C3 C7 O4 C14 -83.9(2) . . . . ?
C4 C3 C7 C6 -57.7(2) . . . . ?
C4 C3 C7 O4 -177.28(18) . . . . ?
C4 C3 N1 C2 -132.2(2) . . . . ?
C5 C6 C7 C3 53.9(3) . . . . ?
C5 C6 C7 O4 175.69(19) . . . . ?
C5 C6 O5 C10 -115.5(2) . . . . ?
C6 C5 O2 C4 50.9(3) . . . . ?
C6 C7 O4 C14 155.8(2) . . . . ?
C7 C3 C4 O2 57.7(2) . . . . ?
C7 C3 C4 O3 -64.6(2) . . . . ?
C7 C3 N1 C2 107.4(2) . . . . ?
C7 C6 O5 C10 124.2(2) . . . . ?
C9 C5 C6 C7 135.5(3) . . . . ?
C9 C5 C6 O5 17.3(4) . . . . ?
C9 C5 O2 C4 -134.1(3) . . . . ?
C11 C10 O5 C6 -176.9(2) . . . . ?
C14 C15 C16 C17 174.1(2) . . . . ?
C14 C15 C20 C19 -173.5(3) . . . . ?
C15 C14 O4 C7 -64.7(3) . . . . ?
C15 C16 C17 C18 -0.1(4) . . . . ?
C16 C15 C20 C19 1.5(4) . . . . ?
C16 C17 C18 C19 0.7(4) . . . . ?
C17 C18 C19 C20 -0.2(5) . . . . ?
C18 C19 C20 C15 -0.9(5) . . . . ?
C20 C15 C16 C17 -1.0(4) . . . . ?
N1 C3 C4 O2 -65.8(2) . . . . ?
N1 C3 C4 O3 171.87(18) . . . . ?
N1 C3 C7 C6 63.9(2) . . . . ?
N1 C3 C7 O4 -55.6(2) . . . . ?
O1 C2 N1 C3 -0.1(3) . . . . ?
O2 C4 O3 C8 65.7(3) . . . . ?
O2 C5 C6 C7 -49.9(3) . . . . ?
O2 C5 C6 O5 -168.13(19) . . . . ?
O3 C4 O2 C5 64.2(2) . . . . ?
O4 C14 C15 C16 -62.4(3) . . . . ?
O4 C14 C15 C20 112.5(3) . . . . ?
O5 C6 C7 C3 173.37(17) . . . . ?
O5 C6 C7 O4 -64.8(2) . . . . ?
O5 C10 C11 C12 -80.6(3) . . . . ?
O5 C10 C11 C13 154.9(3) . . . . ?
O6 C10 C11 C12 99.0(4) . . . . ?
O6 C10 C11 C13 -25.5(5) . . . . ?
O6 C10 O5 C6 3.5(4) . . . . ?
C21 C22 N2 C23 179.4(2) . . . . ?
C23 C24 O8 C25 -60.0(3) . . . . ?
C23 C24 O9 C28 -172.3(3) . . . . ?
C23 C27 O10 C30 -70.6(2) . . . . ?
C24 C23 C27 C26 -48.6(2) . . . . ?
C24 C23 C27 O10 -168.01(19) . . . . ?
C24 C23 N2 C22 -78.8(3) . . . . ?
C25 C26 C27 C23 47.4(3) . . . . ?
C25 C26 C27 O10 170.87(18) . . . . ?
C25 C26 O11 C37A -90.8(4) . . . . ?
C25 C26 O11 C37B -125.2(9) . . . . ?
C26 C25 O8 C24 58.5(3) . . . . ?
C26 C27 O10 C30 166.76(19) . . . . ?
C27 C23 C24 O8 54.2(2) . . . . ?
C27 C23 C24 O9 -67.9(2) . . . . ?
C27 C23 N2 C22 158.6(2) . . . . ?
C27 C26 O11 C37A 148.6(3) . . . . ?
C27 C26 O11 C37B 114.3(9) . . . . ?
C29 C25 C26 C27 130.8(3) . . . . ?
C29 C25 C26 O11 13.7(4) . . . . ?
C29 C25 O8 C24 -124.2(3) . . . . ?
C30 C31 C32 C33 179.6(3) . . . . ?
C30 C31 C36 C35 179.9(3) . . . . ?
C31 C30 O10 C27 -59.8(3) . . . . ?
C31 C32 C33 C34 0.4(5) . . . . ?
C32 C31 C36 C35 -1.9(4) . . . . ?
C32 C33 C34 C35 -1.7(5) . . . . ?
C33 C34 C35 C36 1.3(6) . . . . ?
C34 C35 C36 C31 0.5(5) . . . . ?
C36 C31 C32 C33 1.4(4) . . . . ?
C38A C37A O11 C26 -178.1(3) . . . . ?
C38B C37B O11 C26 -170.2(6) . . . . ?
N2 C23 C24 O8 -69.6(3) . . . . ?
N2 C23 C24 O9 168.30(19) . . . . ?
N2 C23 C27 C26 74.6(2) . . . . ?
N2 C23 C27 O10 -44.8(3) . . . . ?
O7 C22 N2 C23 0.4(4) . . . . ?
O8 C24 O9 C28 65.0(3) . . . . ?
O8 C25 C26 C27 -52.0(3) . . . . ?
O8 C25 C26 O11 -169.1(2) . . . . ?
O9 C24 O8 C25 59.7(3) . . . . ?
O10 C30 C31 C32 -51.9(3) . . . . ?
O10 C30 C31 C36 126.3(3) . . . . ?
O11 C26 C27 C23 166.87(18) . . . . ?
O11 C26 C27 O10 -69.6(2) . . . . ?
O11 C37A C38A C39A -29.8(6) . . . . ?
O11 C37A C38A C40A 90.7(5) . . . . ?
O11 C37B C38B C39B -70.2(14) . . . . ?
O11 C37B C38B C40B 173.4(12) . . . . ?
O12A C37A C38A C39A 150.9(6) . . . . ?
O12A C37A C38A C40A -88.5(7) . . . . ?
O12A C37A O11 C26 1.1(7) . . . . ?
O12B C37B C38B C39B 100.3(16) . . . . ?
O12B C37B C38B C40B -16.1(18) . . . . ?
O12B C37B O11 C26 18.2(17) . . . . ?
